data_2021450
loop_
_publ_author_name
'Hajiashrafi, Taraneh'
'Zekriazadeh, Roghayeh'
'Flanagan, Keith J.'
'Kia, Farnoush'
'Bauz\'a, Antonio'
'Frontera, Antonio'
'Senge, Mathias O.'

_publ_section_title
;
 The role of \p--\p stacking and hydrogen-bonding interactions in the
 assembly of a series of isostructural group IIB coordination compounds
;
_journal_coeditor_code SK3704
_journal_issue 2
_journal_name_full 'Acta Crystallographica Section C'
_journal_page_first 178
_journal_page_last 188
_journal_paper_doi 10.1107/S2053229618018314
_journal_volume 75
_journal_year 2019
_chemical_formula_iupac '[Cd Br2 (C28 H26 N2 O4)]'
_chemical_formula_moiety 'C28 H26 Br2 Cd N2 O4'
_chemical_formula_sum 'C28 H26 Br2 Cd N2 O4'
_chemical_formula_weight 726.73
_chemical_name_systematic
Dibromidobis(2-{(<i>E</i>)-[(2-methoxyphenyl)azaniumylidene]methyl}phenolato-\k<i>O</i>)cadmium(II)
_space_group_crystal_system triclinic
_space_group_IT_number 2
_space_group_name_Hall '-P 1'
_space_group_name_H-M_alt 'P -1'
_symmetry_space_group_name_Hall '-P 1'
_symmetry_space_group_name_H-M 'P -1'
_atom_sites_solution_hydrogens geom
_atom_sites_solution_primary dual
_audit_creation_method
;
Olex2 1.2
(compiled 2018.05.29 svn.r3508 for OlexSys, GUI svn.r5506)
;
_cell_angle_alpha 97.699(2)
_cell_angle_beta 100.586(2)
_cell_angle_gamma 111.149(2)
_cell_formula_units_Z 2
_cell_length_a 9.2772(3)
_cell_length_b 10.0935(3)
_cell_length_c 16.1021(5)
_cell_measurement_reflns_used 9888
_cell_measurement_temperature 100(2)
_cell_measurement_theta_max 53.255
_cell_measurement_theta_min 4.434
_cell_volume 1348.92(8)
_computing_cell_refinement
;
SAINT (Bruker, 2015)
;
_computing_data_collection
;
APEX3 (Bruker, 2016)
;
_computing_data_reduction
;
SAINT (Bruker, 2015)
;
_computing_molecular_graphics
;
OLEX2 (Dolomanov <i>et al.</i>,  2009)
;
_computing_publication_material
;
OLEX2 (Dolomanov <i>et al.</i>,  2009)
;
_computing_structure_refinement
;
SHELXL2014 (Sheldrick, 2015a)
;
_computing_structure_solution
;
SHELXT (Sheldrick, 2015b)
;
_diffrn_ambient_temperature 100(2)
_diffrn_detector 'Bruker APEXII area detector'
_diffrn_detector_area_resol_mean 7.9
_diffrn_measured_fraction_theta_full 0.996
_diffrn_measured_fraction_theta_max 0.993
_diffrn_measurement_device 'Kappa diffractometer'
_diffrn_measurement_device_type 'Bruker APEXII area detector'
_diffrn_measurement_method '\w and \f scans'
_diffrn_radiation_monochromator graphite
_diffrn_radiation_probe x-ray
_diffrn_radiation_type MoK\a
_diffrn_radiation_wavelength 0.71073
_diffrn_reflns_av_R_equivalents 0.020
_diffrn_reflns_av_unetI/netI 0.0478
_diffrn_reflns_limit_h_max 11
_diffrn_reflns_limit_h_min -11
_diffrn_reflns_limit_k_max 12
_diffrn_reflns_limit_k_min -12
_diffrn_reflns_limit_l_max 20
_diffrn_reflns_limit_l_min -20
_diffrn_reflns_number 10130
_diffrn_reflns_theta_full 25.242
_diffrn_reflns_theta_max 26.763
_diffrn_reflns_theta_min 2.217
_diffrn_source 'standard sealed X-ray tube'
_diffrn_standards_number 0
_exptl_absorpt_coefficient_mu 3.809
_exptl_absorpt_correction_T_max 0.745430
_exptl_absorpt_correction_T_min 0.537860
_exptl_absorpt_correction_type multi-scan
_exptl_absorpt_process_details
;
(TWINABS; Bruker, 2012)
;
_exptl_crystal_colour orange
_exptl_crystal_density_diffrn 1.789
_exptl_crystal_density_method 'not measured'
_exptl_crystal_description Fragment
_exptl_crystal_F_000 716
_exptl_crystal_size_max 0.267
_exptl_crystal_size_mid 0.129
_exptl_crystal_size_min 0.104
_refine_diff_density_max 1.044
_refine_diff_density_min -0.698
_refine_ls_extinction_method none
_refine_ls_goodness_of_fit_ref 1.028
_refine_ls_hydrogen_treatment constr
_refine_ls_matrix_type full
_refine_ls_number_parameters 337
_refine_ls_number_reflns 10130
_refine_ls_number_restraints 0
_refine_ls_restrained_S_all 1.028
_refine_ls_R_factor_all 0.0580
_refine_ls_R_factor_gt 0.0404
_refine_ls_shift/su_max 0.000
_refine_ls_shift/su_mean 0.000
_refine_ls_structure_factor_coef Fsqd
_refine_ls_weighting_details 'w=1/[\s^2^(Fo^2^)+(0.0861P)^2^+0.1296P] where P=(Fo^2^+2Fc^2^)/3'
_refine_ls_weighting_scheme calc
_refine_ls_wR_factor_gt 0.1133
_refine_ls_wR_factor_ref 0.1262
_reflns_number_gt 8342
_reflns_number_total 10130
_reflns_threshold_expression 'I > 2\s(I)'
_cod_data_source_file sk3704sup1.cif
_cod_data_source_block Compound_3
_cod_depositor_comments 'Adding full bibliography for 2021448--2021453.cif.'
_cod_database_code 2021450
_cod_database_fobs_code 2021450
_shelx_space_group_comment
;
The symmetry employed for this shelxl refinement is uniquely defined
by the following loop, which should always be used as a source of
symmetry information in preference to the above space-group names.
They are only intended as comments.
;
_shelx_estimated_absorpt_t_min 0.430
_shelx_estimated_absorpt_t_max 0.693

loop_
_space_group_symop_operation_xyz
'x, y, z'
'-x, -y, -z'

loop_
_atom_site_type_symbol
_atom_site_label
_atom_site_fract_x
_atom_site_fract_y
_atom_site_fract_z
_atom_site_U_iso_or_equiv
_atom_site_adp_type
_atom_site_calc_flag
_atom_site_occupancy
Cd Cd1 0.29206(5) 0.39716(4) 0.71100(3) 0.01298(12) Uani d 1
Br Br2 0.59152(7) 0.53416(7) 0.73453(4) 0.02186(16) Uani d 1
Br Br1 0.06225(7) 0.45851(6) 0.64168(4) 0.01971(15) Uani d 1
O O1B 0.2700(5) 0.3889(4) 0.8457(2) 0.0146(8) Uani d 1
O O1A 0.2436(5) 0.1800(4) 0.6336(3) 0.0147(8) Uani d 1
O O2A 0.5041(5) 0.2829(4) 0.4950(3) 0.0171(8) Uani d 1
O O2B 0.1460(5) 0.6818(4) 0.8836(3) 0.0218(9) Uani d 1
N N1A 0.2869(5) 0.0342(5) 0.4984(3) 0.0124(9) Uani d 1
H H1A 0.3168 0.1169 0.5359 0.015 Uiso calc 1
N N1B 0.2287(5) 0.5245(5) 0.9842(3) 0.0133(9) Uani d 1
H H1B 0.2207 0.5120 0.9281 0.016 Uiso calc 1
C C13A 0.4882(6) 0.1700(6) 0.4328(3) 0.0141(11) Uani d 1
C C13B 0.1329(7) 0.7125(6) 0.9656(4) 0.0183(12) Uani d 1
C C6A 0.0867(6) -0.0710(6) 0.5738(3) 0.0139(11) Uani d 1
C C7B 0.2879(7) 0.4445(6) 1.0253(4) 0.0156(11) Uani d 1
H H7B 0.2977 0.4569 1.0859 0.019 Uiso calc 1
C C1B 0.3292(7) 0.3179(6) 0.8939(3) 0.0131(11) Uani d 1
C C7A 0.1681(6) -0.0769(6) 0.5082(3) 0.0133(11) Uani d 1
H H7A 0.1344 -0.1673 0.4687 0.016 Uiso calc 1
C C3A -0.0890(7) -0.0731(6) 0.6974(4) 0.0172(12) Uani d 1
H H3A -0.1492 -0.0739 0.7393 0.021 Uiso calc 1
C C6B 0.3379(6) 0.3411(6) 0.9855(3) 0.0144(11) Uani d 1
C C5A -0.0396(7) -0.2009(6) 0.5771(4) 0.0152(11) Uani d 1
H H5A -0.0644 -0.2882 0.5363 0.018 Uiso calc 1
C C4B 0.4565(7) 0.1660(6) 1.0034(4) 0.0195(12) Uani d 1
H H4B 0.4980 0.1138 1.0391 0.023 Uiso calc 1
C C8B 0.1770(7) 0.6279(6) 1.0205(4) 0.0164(11) Uani d 1
C C9B 0.1653(7) 0.6496(6) 1.1060(4) 0.0182(12) Uani d 1
H H9B 0.1929 0.5919 1.1429 0.022 Uiso calc 1
C C8A 0.3719(6) 0.0354(6) 0.4343(3) 0.0146(11) Uani d 1
C C2A 0.0323(7) 0.0545(6) 0.6965(4) 0.0156(11) Uani d 1
H H2A 0.0543 0.1403 0.7378 0.019 Uiso calc 1
C C4A -0.1254(7) -0.2027(6) 0.6372(4) 0.0172(12) Uani d 1
H H4A -0.2091 -0.2904 0.6386 0.021 Uiso calc 1
C C12B 0.0820(8) 0.8187(6) 0.9980(4) 0.0224(13) Uani d 1
H H12B 0.0537 0.8771 0.9619 0.027 Uiso calc 1
C C11A 0.5502(7) 0.0530(7) 0.3122(4) 0.0208(13) Uani d 1
H H11A 0.6087 0.0586 0.2693 0.025 Uiso calc 1
C C10A 0.4388(7) -0.0804(6) 0.3155(4) 0.0193(12) Uani d 1
H H10A 0.4241 -0.1658 0.2760 0.023 Uiso calc 1
C C9A 0.3486(7) -0.0901(6) 0.3759(4) 0.0165(11) Uani d 1
H H9A 0.2714 -0.1817 0.3776 0.020 Uiso calc 1
C C5B 0.4009(7) 0.2633(6) 1.0369(4) 0.0178(12) Uani d 1
H H5B 0.4047 0.2792 1.0969 0.021 Uiso calc 1
C C2B 0.3900(6) 0.2169(6) 0.8608(4) 0.0146(11) Uani d 1
H H2B 0.3884 0.1993 0.8011 0.017 Uiso calc 1
C C11B 0.0733(8) 0.8379(7) 1.0833(4) 0.0256(14) Uani d 1
H H11B 0.0385 0.9102 1.1052 0.031 Uiso calc 1
C C12A 0.5773(7) 0.1788(6) 0.3712(3) 0.0173(12) Uani d 1
H H12A 0.6556 0.2696 0.3695 0.021 Uiso calc 1
C C1A 0.1259(6) 0.0609(5) 0.6349(3) 0.0123(10) Uani d 1
C C14B 0.0889(8) 0.7543(7) 0.8220(4) 0.0242(13) Uani d 1
H H14A 0.1000 0.7187 0.7648 0.036 Uiso calc 1
H H14B 0.1516 0.8595 0.8404 0.036 Uiso calc 1
H H14C -0.0238 0.7339 0.8189 0.036 Uiso calc 1
C C3B 0.4512(7) 0.1445(6) 0.9144(4) 0.0183(12) Uani d 1
H H3B 0.4912 0.0777 0.8906 0.022 Uiso calc 1
C C14A 0.6346(7) 0.4188(6) 0.5035(4) 0.0210(12) Uani d 1
H H14D 0.6140 0.4601 0.4531 0.032 Uiso calc 1
H H14E 0.7334 0.4026 0.5071 0.032 Uiso calc 1
H H14F 0.6456 0.4865 0.5563 0.032 Uiso calc 1
C C10B 0.1136(7) 0.7551(7) 1.1377(4) 0.0218(13) Uani d 1
H H10B 0.1061 0.7699 1.1960 0.026 Uiso calc 1

loop_
_atom_site_aniso_label
_atom_site_aniso_U_11
_atom_site_aniso_U_22
_atom_site_aniso_U_33
_atom_site_aniso_U_12
_atom_site_aniso_U_13
_atom_site_aniso_U_23
Cd1 0.0152(2) 0.0125(2) 0.0107(2) 0.00478(16) 0.00380(14) 0.00165(14)
Br2 0.0161(3) 0.0281(3) 0.0152(3) 0.0012(3) 0.0051(2) 0.0049(2)
Br1 0.0196(3) 0.0194(3) 0.0196(3) 0.0099(2) 0.0008(2) 0.0017(2)
O1B 0.019(2) 0.0186(19) 0.0107(19) 0.0105(17) 0.0059(16) 0.0051(15)
O1A 0.015(2) 0.0108(18) 0.018(2) 0.0044(16) 0.0058(16) 0.0015(15)
O2A 0.016(2) 0.0156(19) 0.016(2) 0.0007(16) 0.0073(17) 0.0018(16)
O2B 0.030(2) 0.025(2) 0.016(2) 0.0160(19) 0.0051(18) 0.0050(17)
N1A 0.014(2) 0.014(2) 0.010(2) 0.0072(19) 0.0032(19) -0.0014(18)
N1B 0.014(2) 0.017(2) 0.010(2) 0.0059(19) 0.0056(18) 0.0033(18)
C13A 0.012(3) 0.017(3) 0.011(3) 0.007(2) -0.001(2) -0.001(2)
C13B 0.017(3) 0.021(3) 0.014(3) 0.007(2) 0.002(2) -0.001(2)
C6A 0.015(3) 0.014(3) 0.013(3) 0.007(2) 0.002(2) 0.002(2)
C7B 0.015(3) 0.018(3) 0.013(3) 0.004(2) 0.007(2) 0.003(2)
C1B 0.014(3) 0.012(2) 0.013(3) 0.003(2) 0.006(2) 0.004(2)
C7A 0.012(3) 0.014(3) 0.014(3) 0.006(2) 0.000(2) 0.002(2)
C3A 0.016(3) 0.021(3) 0.017(3) 0.008(2) 0.010(2) 0.005(2)
C6B 0.010(3) 0.016(3) 0.015(3) 0.004(2) 0.002(2) 0.002(2)
C5A 0.014(3) 0.011(3) 0.018(3) 0.004(2) 0.001(2) 0.003(2)
C4B 0.024(3) 0.014(3) 0.021(3) 0.008(2) 0.006(3) 0.005(2)
C8B 0.013(3) 0.018(3) 0.020(3) 0.009(2) 0.006(2) 0.002(2)
C9B 0.014(3) 0.025(3) 0.016(3) 0.010(2) 0.002(2) 0.000(2)
C8A 0.013(3) 0.022(3) 0.011(3) 0.009(2) 0.004(2) 0.003(2)
C2A 0.019(3) 0.016(3) 0.014(3) 0.008(2) 0.008(2) 0.002(2)
C4A 0.014(3) 0.012(3) 0.021(3) 0.000(2) 0.005(2) 0.003(2)
C12B 0.024(3) 0.019(3) 0.025(3) 0.010(3) 0.006(3) 0.002(3)
C11A 0.017(3) 0.030(3) 0.016(3) 0.011(3) 0.005(2) 0.002(3)
C10A 0.020(3) 0.025(3) 0.014(3) 0.013(3) 0.002(2) -0.002(2)
C9A 0.016(3) 0.018(3) 0.017(3) 0.007(2) 0.006(2) 0.001(2)
C5B 0.022(3) 0.018(3) 0.012(3) 0.006(2) 0.004(2) 0.004(2)
C2B 0.013(3) 0.018(3) 0.012(3) 0.006(2) 0.004(2) 0.000(2)
C11B 0.024(3) 0.023(3) 0.033(4) 0.017(3) 0.007(3) -0.002(3)
C12A 0.017(3) 0.020(3) 0.014(3) 0.005(2) 0.006(2) 0.007(2)
C1A 0.014(3) 0.012(2) 0.013(3) 0.008(2) 0.004(2) 0.002(2)
C14B 0.035(4) 0.024(3) 0.022(3) 0.020(3) 0.006(3) 0.010(3)
C3B 0.016(3) 0.015(3) 0.026(3) 0.007(2) 0.006(3) 0.005(2)
C14A 0.024(3) 0.015(3) 0.020(3) 0.002(2) 0.008(3) 0.003(2)
C10B 0.017(3) 0.029(3) 0.017(3) 0.011(3) 0.002(2) -0.005(2)

loop_
_atom_type_symbol
_atom_type_description
_atom_type_scat_dispersion_real
_atom_type_scat_dispersion_imag
_atom_type_scat_source
C C 0.0033 0.0016 'International Tables Vol C Tables 4.2.6.8 and 6.1.1.4'
H H 0.0000 0.0000 'International Tables Vol C Tables 4.2.6.8 and 6.1.1.4'
Br Br -0.2901 2.4595 'International Tables Vol C Tables 4.2.6.8 and 6.1.1.4'
Cd Cd -0.8075 1.2024 'International Tables Vol C Tables 4.2.6.8 and 6.1.1.4'
N N 0.0061 0.0033 'International Tables Vol C Tables 4.2.6.8 and 6.1.1.4'
O O 0.0106 0.0060 'International Tables Vol C Tables 4.2.6.8 and 6.1.1.4'

loop_
_geom_angle_atom_site_label_1
_geom_angle_atom_site_label_2
_geom_angle_atom_site_label_3
_geom_angle
Br1 Cd1 Br2 130.04(2)
O1B Cd1 Br2 101.88(11)
O1B Cd1 Br1 104.78(10)
O1A Cd1 Br2 103.56(10)
O1A Cd1 Br1 104.40(10)
O1A Cd1 O1B 111.99(12)
C1B O1B Cd1 124.1(3)
C1A O1A Cd1 123.5(3)
C13A O2A C14A 116.8(4)
C13B O2B C14B 117.8(4)
C7A N1A H1A 116.5
C7A N1A C8A 127.0(5)
C8A N1A H1A 116.5
C7B N1B H1B 116.7
C7B N1B C8B 126.6(5)
C8B N1B H1B 116.7
O2A C13A C8A 114.6(5)
O2A C13A C12A 125.5(5)
C12A C13A C8A 119.9(5)
O2B C13B C8B 114.9(5)
O2B C13B C12B 125.3(5)
C12B C13B C8B 119.8(5)
C7A C6A C5A 118.1(5)
C7A C6A C1A 121.9(5)
C5A C6A C1A 119.9(5)
N1B C7B H7B 117.8
N1B C7B C6B 124.4(5)
C6B C7B H7B 117.8
O1B C1B C6B 120.5(5)
O1B C1B C2B 122.7(5)
C2B C1B C6B 116.8(5)
N1A C7A C6A 124.3(5)
N1A C7A H7A 117.8
C6A C7A H7A 117.8
C2A C3A H3A 119.5
C2A C3A C4A 121.0(5)
C4A C3A H3A 119.5
C7B C6B C1B 121.0(5)
C5B C6B C7B 118.9(5)
C5B C6B C1B 120.1(5)
C6A C5A H5A 119.3
C4A C5A C6A 121.4(5)
C4A C5A H5A 119.3
C5B C4B H4B 120.8
C5B C4B C3B 118.4(5)
C3B C4B H4B 120.8
N1B C8B C13B 116.8(5)
C9B C8B N1B 123.8(5)
C9B C8B C13B 119.3(5)
C8B C9B H9B 119.7
C10B C9B C8B 120.6(5)
C10B C9B H9B 119.7
C13A C8A N1A 116.9(5)
C9A C8A N1A 122.9(5)
C9A C8A C13A 120.1(5)
C3A C2A H2A 119.2
C3A C2A C1A 121.5(5)
C1A C2A H2A 119.2
C3A C4A H4A 120.3
C5A C4A C3A 119.3(5)
C5A C4A H4A 120.3
C13B C12B H12B 120.4
C11B C12B C13B 119.2(6)
C11B C12B H12B 120.4
C10A C11A H11A 119.6
C10A C11A C12A 120.8(5)
C12A C11A H11A 119.6
C11A C10A H10A 119.8
C11A C10A C9A 120.5(5)
C9A C10A H10A 119.8
C8A C9A H9A 120.3
C10A C9A C8A 119.5(5)
C10A C9A H9A 120.3
C6B C5B H5B 119.0
C4B C5B C6B 122.0(5)
C4B C5B H5B 119.0
C1B C2B H2B 119.7
C3B C2B C1B 120.5(5)
C3B C2B H2B 119.7
C12B C11B H11B 119.0
C10B C11B C12B 122.0(6)
C10B C11B H11B 119.0
C13A C12A H12A 120.4
C11A C12A C13A 119.2(5)
C11A C12A H12A 120.4
O1A C1A C6A 120.4(5)
O1A C1A C2A 122.8(5)
C2A C1A C6A 116.8(5)
O2B C14B H14A 109.5
O2B C14B H14B 109.5
O2B C14B H14C 109.5
H14A C14B H14B 109.5
H14A C14B H14C 109.5
H14B C14B H14C 109.5
C4B C3B H3B 118.9
C2B C3B C4B 122.2(5)
C2B C3B H3B 118.9
O2A C14A H14D 109.5
O2A C14A H14E 109.5
O2A C14A H14F 109.5
H14D C14A H14E 109.5
H14D C14A H14F 109.5
H14E C14A H14F 109.5
C9B C10B H10B 120.4
C11B C10B C9B 119.1(6)
C11B C10B H10B 120.4

loop_
_geom_bond_atom_site_label_1
_geom_bond_atom_site_label_2
_geom_bond_distance
Cd1 Br2 2.5445(7)
Cd1 Br1 2.5374(7)
Cd1 O1B 2.225(4)
Cd1 O1A 2.216(4)
O1B C1B 1.302(6)
O1A C1A 1.306(6)
O2A C13A 1.358(6)
O2A C14A 1.434(6)
O2B C13B 1.354(7)
O2B C14B 1.441(6)
N1A H1A 0.8800
N1A C7A 1.310(7)
N1A C8A 1.409(7)
N1B H1B 0.8800
N1B C7B 1.312(7)
N1B C8B 1.400(7)
C13A C8A 1.403(8)
C13A C12A 1.397(7)
C13B C8B 1.414(8)
C13B C12B 1.397(8)
C6A C7A 1.414(7)
C6A C5A 1.423(7)
C6A C1A 1.429(7)
C7B H7B 0.9500
C7B C6B 1.413(7)
C1B C6B 1.444(7)
C1B C2B 1.422(7)
C7A H7A 0.9500
C3A H3A 0.9500
C3A C2A 1.375(8)
C3A C4A 1.409(8)
C6B C5B 1.404(8)
C5A H5A 0.9500
C5A C4A 1.361(7)
C4B H4B 0.9500
C4B C5B 1.360(8)
C4B C3B 1.410(8)
C8B C9B 1.394(8)
C9B H9B 0.9500
C9B C10B 1.392(8)
C8A C9A 1.394(8)
C2A H2A 0.9500
C2A C1A 1.426(7)
C4A H4A 0.9500
C12B H12B 0.9500
C12B C11B 1.383(9)
C11A H11A 0.9500
C11A C10A 1.385(8)
C11A C12A 1.391(8)
C10A H10A 0.9500
C10A C9A 1.387(8)
C9A H9A 0.9500
C5B H5B 0.9500
C2B H2B 0.9500
C2B C3B 1.374(8)
C11B H11B 0.9500
C11B C10B 1.381(9)
C12A H12A 0.9500
C14B H14A 0.9800
C14B H14B 0.9800
C14B H14C 0.9800
C3B H3B 0.9500
C14A H14D 0.9800
C14A H14E 0.9800
C14A H14F 0.9800
C10B H10B 0.9500

loop_
_geom_hbond_atom_site_label_D
_geom_hbond_atom_site_label_H
_geom_hbond_atom_site_label_A
_geom_hbond_distance_DH
_geom_hbond_distance_HA
_geom_hbond_distance_DA
_geom_hbond_angle_DHA
N1A H1A O1A 0.88 1.94 2.638(5) 135
N1B H1B O1B 0.88 1.93 2.621(5) 135

loop_
_geom_torsion_atom_site_label_1
_geom_torsion_atom_site_label_2
_geom_torsion_atom_site_label_3
_geom_torsion_atom_site_label_4
_geom_torsion
Cd1 O1B C1B C6B 167.5(4)
Cd1 O1B C1B C2B -11.5(7)
Cd1 O1A C1A C6A 170.3(4)
Cd1 O1A C1A C2A -10.4(7)
O1B C1B C6B C7B -2.2(8)
O1B C1B C6B C5B 179.5(5)
O1B C1B C2B C3B -179.9(5)
O2A C13A C8A N1A 0.4(7)
O2A C13A C8A C9A -177.4(5)
O2A C13A C12A C11A 178.7(5)
O2B C13B C8B N1B 0.2(7)
O2B C13B C8B C9B -179.0(5)
O2B C13B C12B C11B 179.6(6)
N1A C8A C9A C10A -179.0(5)
N1B C7B C6B C1B 1.1(9)
N1B C7B C6B C5B 179.3(5)
N1B C8B C9B C10B 179.7(5)
C13A C8A C9A C10A -1.3(8)
C13B C8B C9B C10B -1.1(9)
C13B C12B C11B C10B 0.0(10)
C6A C5A C4A C3A 0.2(8)
C7B N1B C8B C13B 173.6(5)
C7B N1B C8B C9B -7.2(9)
C7B C6B C5B C4B -177.6(5)
C1B C6B C5B C4B 0.6(9)
C1B C2B C3B C4B 0.1(9)
C7A N1A C8A C13A 175.8(5)
C7A N1A C8A C9A -6.4(9)
C7A C6A C5A C4A -178.6(5)
C7A C6A C1A O1A -2.5(8)
C7A C6A C1A C2A 178.1(5)
C3A C2A C1A O1A -178.7(5)
C3A C2A C1A C6A 0.6(8)
C6B C1B C2B C3B 1.0(8)
C5A C6A C7A N1A -179.5(5)
C5A C6A C1A O1A 178.6(5)
C5A C6A C1A C2A -0.7(8)
C8B N1B C7B C6B 179.8(5)
C8B C13B C12B C11B -1.0(9)
C8B C9B C10B C11B 0.2(9)
C8A N1A C7A C6A -179.6(5)
C8A C13A C12A C11A -0.5(8)
C2A C3A C4A C5A -0.4(9)
C4A C3A C2A C1A 0.0(9)
C12B C13B C8B N1B -179.3(5)
C12B C13B C8B C9B 1.5(8)
C12B C11B C10B C9B 0.3(9)
C11A C10A C9A C8A -0.7(9)
C10A C11A C12A C13A -1.4(9)
C5B C4B C3B C2B -0.9(9)
C2B C1B C6B C7B 176.9(5)
C2B C1B C6B C5B -1.4(8)
C12A C13A C8A N1A 179.7(5)
C12A C13A C8A C9A 1.9(8)
C12A C11A C10A C9A 2.1(9)
C1A C6A C7A N1A 1.7(8)
C1A C6A C5A C4A 0.3(8)
C14B O2B C13B C8B 174.3(5)
C14B O2B C13B C12B -6.2(8)
C3B C4B C5B C6B 0.5(9)
C14A O2A C13A C8A 172.3(5)
C14A O2A C13A C12A -7.0(8)

loop_
_twin_individual_id
_twin_individual_mass_fraction_refined
1 0.7324(19)
2 0.2676(19)
